data_2223931
loop_
_publ_author_name
'Liu, Li'
'Liu, Li-Zhen'
'Liu, Xi-Zheng'
'Bi, Bo'
'Xu, Lin'

_publ_section_title
;
 2-(3-Oxocyclohex-1-enylamino)acetic acid
;
_journal_coeditor_code NG2648
_journal_issue 11
_journal_name_full 'Acta Crystallographica Section E'
_journal_page_first o2776
_journal_paper_doi 10.1107/S1600536809039646
_journal_volume 65
_journal_year 2009
_chemical_formula_iupac 'C8 H11 N O3'
_chemical_formula_moiety 'C8 H11 N O3'
_chemical_formula_sum 'C8 H11 N O3'
_chemical_formula_weight 169.18
_chemical_name_systematic
;
2-(3-Oxocyclohex-1-enylamino)acetic acid
;
_space_group_IT_number 14
_symmetry_cell_setting monoclinic
_symmetry_space_group_name_Hall '-P 2yn'
_symmetry_space_group_name_H-M 'P 1 21/n 1'
_atom_sites_solution_hydrogens geom
_atom_sites_solution_primary direct
_atom_sites_solution_secondary difmap
_audit_creation_method SHELXL-97
_cell_angle_alpha 90.00
_cell_angle_beta 92.89(3)
_cell_angle_gamma 90.00
_cell_formula_units_Z 4
_cell_length_a 5.1380(10)
_cell_length_b 12.983(3)
_cell_length_c 12.345(3)
_cell_measurement_reflns_used 6177
_cell_measurement_temperature 291(2)
_cell_measurement_theta_max 27.52
_cell_measurement_theta_min 3.14
_cell_volume 822.4(3)
_computing_cell_refinement 'RAPID-AUTO (Rigaku, 1998)'
_computing_data_collection 'RAPID-AUTO (Rigaku, 1998)'
_computing_data_reduction 'CrystalClear (Rigaku/MSC, 2002)'
_computing_molecular_graphics 'SHELXTL (Sheldrick, 2008)'
_computing_publication_material 'SHELXL97 (Sheldrick, 2008)'
_computing_structure_refinement 'SHELXL97 (Sheldrick, 2008)'
_computing_structure_solution 'SHELXS97 (Sheldrick, 2008)'
_diffrn_ambient_temperature 291(2)
_diffrn_measured_fraction_theta_full 0.981
_diffrn_measured_fraction_theta_max 0.981
_diffrn_measurement_device_type 'Rigaku R-AXIS RAPID'
_diffrn_measurement_method \w
_diffrn_radiation_monochromator graphite
_diffrn_radiation_source 'fine-focus sealed tube'
_diffrn_radiation_type MoK\a
_diffrn_radiation_wavelength 0.71073
_diffrn_reflns_av_R_equivalents 0.0322
_diffrn_reflns_av_sigmaI/netI 0.0346
_diffrn_reflns_limit_h_max 5
_diffrn_reflns_limit_h_min -6
_diffrn_reflns_limit_k_max 16
_diffrn_reflns_limit_k_min -16
_diffrn_reflns_limit_l_max 15
_diffrn_reflns_limit_l_min -15
_diffrn_reflns_number 7743
_diffrn_reflns_theta_full 27.48
_diffrn_reflns_theta_max 27.48
_diffrn_reflns_theta_min 3.14
_diffrn_standards_decay_% 0
_diffrn_standards_interval_count 0
_diffrn_standards_interval_time 0
_diffrn_standards_number 0
_exptl_absorpt_coefficient_mu 0.105
_exptl_absorpt_correction_T_max 0.9767
_exptl_absorpt_correction_T_min 0.9640
_exptl_absorpt_correction_type multi-scan
_exptl_absorpt_process_details '(ABSCOR; Higashi, 1995)'
_exptl_crystal_colour colorless
_exptl_crystal_density_diffrn 1.366
_exptl_crystal_density_method 'not measured'
_exptl_crystal_description block
_exptl_crystal_F_000 360
_exptl_crystal_size_max 0.35
_exptl_crystal_size_mid 0.31
_exptl_crystal_size_min 0.23
_refine_diff_density_max 0.183
_refine_diff_density_min -0.186
_refine_ls_extinction_method none
_refine_ls_goodness_of_fit_ref 1.128
_refine_ls_hydrogen_treatment mixed
_refine_ls_matrix_type full
_refine_ls_number_parameters 127
_refine_ls_number_reflns 1854
_refine_ls_number_restraints 8
_refine_ls_restrained_S_all 1.128
_refine_ls_R_factor_all 0.0510
_refine_ls_R_factor_gt 0.0412
_refine_ls_shift/su_max 0.000
_refine_ls_shift/su_mean 0.000
_refine_ls_structure_factor_coef Fsqd
_refine_ls_weighting_details 'calc w=1/[\s^2^(Fo^2^)+(0.0593P)^2^+0.1182P] where P=(Fo^2^+2Fc^2^)/3'
_refine_ls_weighting_scheme calc
_refine_ls_wR_factor_gt 0.1132
_refine_ls_wR_factor_ref 0.1173
_reflns_number_gt 1461
_reflns_number_total 1854
_reflns_threshold_expression I>2\s(I)
_cod_data_source_file ng2648.cif
_cod_data_source_block I
_cod_depositor_comments
;
The following automatic conversions were performed:
'_exptl_absorpt_correction_type' value 'Multi-scan' changed to
'multi-scan' according to
'/home/saulius/struct/CIF-dictionaries/cif_core.dic' dictionary named
'cif_core.dic' version 2.4.1 from 2010-06-29.

Automatic conversion script
Id: cif_fix_enum 1527 2010-12-29 10:47:43Z saulius 

The following automatic conversions were performed:

'_exptl_absorpt_correction_type' value 'Multi-scan' changed to
'multi-scan' according to
/home/saulius/struct/CIF-dictionaries/cif_core.dic dictionary named
'cif_core.dic' version 2.4.1 from 2010-06-29.

Automatic conversion script
Id: cif_fix_values 1715 2011-07-08 13:25:40Z adriana 
;
_cod_original_sg_symbol_H-M 'P 21/n'
_cod_database_code 2223931
_cod_database_fobs_code 2223931

loop_
_symmetry_equiv_pos_as_xyz
'x, y, z'
'-x+1/2, y+1/2, -z+1/2'
'-x, -y, -z'
'x-1/2, -y-1/2, z-1/2'

loop_
_atom_site_type_symbol
_atom_site_label
_atom_site_fract_x
_atom_site_fract_y
_atom_site_fract_z
_atom_site_U_iso_or_equiv
_atom_site_adp_type
_atom_site_calc_flag
_atom_site_refinement_flags
_atom_site_occupancy
_atom_site_disorder_assembly
_atom_site_disorder_group
C C5' -0.308(3) 1.0310(8) 0.2164(12) 0.043(4) Uani d PU 0.135(6) A 2
H H5'1 -0.4453 1.0472 0.2648 0.052 Uiso calc PR 0.135(6) A 2
H H5'2 -0.2880 1.0900 0.1693 0.052 Uiso calc PR 0.135(6) A 2
C C5 -0.1653(5) 1.01745(14) 0.16773(17) 0.0444(7) Uani d P 0.865(6) A 1
H H5A -0.0283 0.9987 0.1202 0.053 Uiso calc PR 0.865(6) A 1
H H5B -0.2226 1.0867 0.1489 0.053 Uiso calc PR 0.865(6) A 1
C C1 0.0056(2) 0.90870(10) 0.31865(10) 0.0301(3) Uani d . 1 A .
C C2 -0.1357(3) 0.82688(10) 0.27717(11) 0.0331(3) Uani d . 1 . .
H H2A -0.0941 0.7608 0.3015 0.040 Uiso calc R 1 . .
C C3 -0.3418(3) 0.83987(10) 0.19878(10) 0.0323(3) Uani d . 1 A .
C C4 -0.3913(3) 0.94381(12) 0.15005(13) 0.0439(4) Uani d . 1 . .
H H4A -0.5440 0.9734 0.1811 0.053 Uiso calc R 1 A 1
H H4B -0.4292 0.9360 0.0727 0.053 Uiso calc R 1 A 1
C C6 -0.0589(3) 1.01603(11) 0.28306(13) 0.0445(4) Uani d . 1 . .
H H6A 0.0968 1.0583 0.2897 0.053 Uiso calc R 1 A 1
H H6B -0.1866 1.0450 0.3297 0.053 Uiso calc R 1 A 1
C C7 0.2932(3) 0.79797(11) 0.43069(11) 0.0348(3) Uani d . 1 A .
H H7A 0.3407 0.7560 0.3698 0.042 Uiso calc R 1 . .
H H7B 0.1534 0.7633 0.4661 0.042 Uiso calc R 1 . .
C C8 0.5245(3) 0.80897(10) 0.50935(10) 0.0324(3) Uani d . 1 . .
H H1 0.274(3) 0.9517(10) 0.4179(13) 0.053(5) Uiso d D 1 . .
H H2 0.762(3) 0.7271(19) 0.5786(16) 0.089(8) Uiso d D 1 . .
N N1 0.2035(2) 0.89704(9) 0.39184(9) 0.0350(3) Uani d D 1 . .
O O1 0.5998(2) 0.89070(8) 0.54410(10) 0.0549(4) Uani d . 1 . .
O O2 0.6287(2) 0.72005(8) 0.53416(8) 0.0425(3) Uani d D 1 . .
O O3 -0.4844(2) 0.76566(8) 0.16931(9) 0.0468(3) Uani d . 1 . .

loop_
_atom_site_aniso_label
_atom_site_aniso_U_11
_atom_site_aniso_U_22
_atom_site_aniso_U_33
_atom_site_aniso_U_12
_atom_site_aniso_U_13
_atom_site_aniso_U_23
C5' 0.044(7) 0.025(5) 0.059(7) 0.005(4) -0.011(5) 0.004(4)
C5 0.0481(13) 0.0335(9) 0.0494(12) -0.0016(8) -0.0183(10) 0.0112(7)
C1 0.0275(6) 0.0328(7) 0.0291(6) 0.0012(5) -0.0077(5) -0.0014(5)
C2 0.0330(7) 0.0294(7) 0.0353(7) -0.0022(5) -0.0134(5) 0.0034(5)
C3 0.0288(6) 0.0369(7) 0.0302(6) -0.0024(5) -0.0083(5) -0.0024(5)
C4 0.0399(8) 0.0430(8) 0.0464(8) 0.0020(6) -0.0205(6) 0.0053(6)
C6 0.0435(8) 0.0295(7) 0.0579(9) 0.0025(6) -0.0221(7) -0.0043(6)
C7 0.0318(7) 0.0362(7) 0.0350(7) -0.0053(5) -0.0132(6) 0.0044(5)
C8 0.0305(6) 0.0356(7) 0.0300(6) -0.0006(5) -0.0093(5) 0.0010(5)
N1 0.0328(6) 0.0323(6) 0.0379(6) -0.0032(5) -0.0172(5) -0.0015(4)
O1 0.0560(7) 0.0383(6) 0.0662(7) 0.0015(5) -0.0378(6) -0.0078(5)
O2 0.0438(6) 0.0385(6) 0.0431(6) 0.0038(4) -0.0195(5) 0.0021(4)
O3 0.0441(6) 0.0423(6) 0.0510(6) -0.0104(4) -0.0254(5) -0.0008(5)

loop_
_atom_type_symbol
_atom_type_description
_atom_type_scat_dispersion_real
_atom_type_scat_dispersion_imag
_atom_type_scat_source
C C 0.0033 0.0016 'International Tables Vol C Tables 4.2.6.8 and 6.1.1.4'
H H 0.0000 0.0000 'International Tables Vol C Tables 4.2.6.8 and 6.1.1.4'
N N 0.0061 0.0033 'International Tables Vol C Tables 4.2.6.8 and 6.1.1.4'
O O 0.0106 0.0060 'International Tables Vol C Tables 4.2.6.8 and 6.1.1.4'

loop_
_geom_angle_atom_site_label_1
_geom_angle_atom_site_label_2
_geom_angle_atom_site_label_3
_geom_angle_site_symmetry_1
_geom_angle_site_symmetry_3
_geom_angle
_geom_angle_publ_flag
C4 C5' C6 . . 115.4(8) ?
C4 C5' H5'1 . . 108.4 ?
C6 C5' H5'1 . . 108.4 ?
C4 C5' H5'2 . . 108.4 ?
C6 C5' H5'2 . . 108.4 ?
H5'1 C5' H5'2 . . 107.5 ?
C6 C5 C4 . . 111.72(16) ?
C6 C5 H5A . . 109.3 ?
C4 C5 H5A . . 109.3 ?
C6 C5 H5B . . 109.3 ?
C4 C5 H5B . . 109.3 ?
H5A C5 H5B . . 107.9 ?
N1 C1 C2 . . 122.41(12) ?
N1 C1 C6 . . 117.07(12) ?
C2 C1 C6 . . 120.52(12) ?
C1 C2 C3 . . 121.96(12) ?
C1 C2 H2A . . 119.0 ?
C3 C2 H2A . . 119.0 ?
O3 C3 C2 . . 121.05(13) ?
O3 C3 C4 . . 119.49(12) ?
C2 C3 C4 . . 119.46(12) ?
C5' C4 C3 . . 116.0(5) ?
C5' C4 C5 . . 38.9(6) ?
C3 C4 C5 . . 113.54(12) ?
C5' C4 H4A . . 71.8 ?
C3 C4 H4A . . 108.9 ?
C5 C4 H4A . . 108.9 ?
C5' C4 H4B . . 132.6 ?
C3 C4 H4B . . 108.9 ?
C5 C4 H4B . . 108.9 ?
H4A C4 H4B . . 107.7 ?
C1 C6 C5 . . 110.84(13) ?
C1 C6 C5' . . 116.9(4) ?
C5 C6 C5' . . 38.4(6) ?
C1 C6 H6A . . 109.5 ?
C5 C6 H6A . . 109.5 ?
C5' C6 H6A . . 130.6 ?
C1 C6 H6B . . 109.5 ?
C5 C6 H6B . . 109.5 ?
C5' C6 H6B . . 72.0 ?
H6A C6 H6B . . 108.1 ?
N1 C7 C8 . . 111.08(11) ?
N1 C7 H7A . . 109.4 ?
C8 C7 H7A . . 109.4 ?
N1 C7 H7B . . 109.4 ?
C8 C7 H7B . . 109.4 ?
H7A C7 H7B . . 108.0 ?
O1 C8 O2 . . 125.30(13) ?
O1 C8 C7 . . 122.99(12) ?
O2 C8 C7 . . 111.71(11) ?
C1 N1 C7 . . 123.16(11) ?
C1 N1 H1 . . 117.2(13) ?
C7 N1 H1 . . 119.6(13) ?
C8 O2 H2 . . 111.1(17) ?

loop_
_geom_bond_atom_site_label_1
_geom_bond_atom_site_label_2
_geom_bond_site_symmetry_2
_geom_bond_distance
_geom_bond_publ_flag
C5' C4 . 1.448(12) ?
C5' C6 . 1.500(12) ?
C5' H5'1 . 0.9700 ?
C5' H5'2 . 0.9700 ?
C5 C6 . 1.499(2) ?
C5 C4 . 1.511(2) ?
C5 H5A . 0.9700 ?
C5 H5B . 0.9700 ?
C1 N1 . 1.3344(17) ?
C1 C2 . 1.3710(18) ?
C1 C6 . 1.4931(19) ?
C2 C3 . 1.4082(18) ?
C2 H2A . 0.9300 ?
C3 O3 . 1.2533(16) ?
C3 C4 . 1.494(2) ?
C4 H4A . 0.9700 ?
C4 H4B . 0.9700 ?
C6 H6A . 0.9700 ?
C6 H6B . 0.9700 ?
C7 N1 . 1.4403(17) ?
C7 C8 . 1.5030(18) ?
C7 H7A . 0.9700 ?
C7 H7B . 0.9700 ?
C8 O1 . 1.2013(17) ?
C8 O2 . 1.3025(17) ?
N1 H1 . 0.853(9) ?
O2 H2 . 0.862(10) ?

loop_
_geom_hbond_atom_site_label_D
_geom_hbond_atom_site_label_H
_geom_hbond_atom_site_label_A
_geom_hbond_site_symmetry_A
_geom_hbond_distance_DH
_geom_hbond_distance_HA
_geom_hbond_distance_DA
_geom_hbond_angle_DHA
N1 H1 O1 3_676 0.853(9) 2.190(10) 3.0266(17) 166.9(17)
O2 H2 O3 4_776 0.862(10) 1.676(10) 2.5369(16) 176(2)
